data_1557036
loop_
_publ_author_name
'Wery, Ana S. J.'
'Gutierrez-Zorrilla, Juan M.'
'Luque, Antonio'
'Ugalde, Maria'
'Roman, Pascual'
'Lezama, Luis'
'Rojo, Teofilo'

_publ_section_title
;
 Synthesis, Crystal Structure, and Vibrational and Electron Spin Resonance
 Study of tert-Butylammonium Chromohexamolybdates,
 [(CH3)3CNH3]n[H(9-n)CrMo6O24].mH2O (n = 2, m = 2; n = 3, m = 8). Effects
 of Degrees of Protonation and Hydration
;
_journal_name_full 'Acta Chemica Scandinavica'
_journal_page_first 1194
_journal_page_last 1201
_journal_paper_doi 10.3891/acta.chem.scand.52-1194
_journal_volume 52
_journal_year 1998
_chemical_formula_sum 'C8 H35 Cr Mo6 N2 O26'
_chemical_formula_weight 1203.0
_space_group_IT_number 15
_space_group_name_Hall '-C 2yc'
_space_group_name_H-M_alt 'C 1 2/c 1'
_symmetry_cell_setting monoclinic
_symmetry_Int_Tables_number 15
_symmetry_space_group_name_Hall '-C 2yc'
_symmetry_space_group_name_H-M 'C 1 2/c 1'
_cell_angle_alpha 90.
_cell_angle_beta 102.15(2)
_cell_angle_gamma 90.
_cell_formula_units_Z 4
_cell_length_a 27.923(3)
_cell_length_b 11.191(2)
_cell_length_c 11.783(3)
_cell_volume 3599.5(12)
_diffrn_ambient_temperature 295
_diffrn_radiation_probe x-ray
_diffrn_radiation_type MoK\a
_diffrn_radiation_wavelength 0.71069
_exptl_absorpt_coefficient_mu 2.3501
_exptl_crystal_density_diffrn 2.220
_exptl_crystal_F_000 2468
_refine_ls_number_parameters 176
_refine_ls_number_reflns 1591
_refine_ls_R_factor_gt 0.078
_refine_ls_wR_factor_gt 0.077
_cod_data_source_file Acta-Chem-Scand-1998-52-1194-2.cif
_cod_data_source_block 1
_cod_original_cell_volume 3600(1)
_cod_original_sg_symbol_H-M 'C 2/c'
_cod_database_code 1557036

loop_
_space_group_symop_id
_space_group_symop_operation_xyz
1 x,y,z
2 -x,y,1/2-z
3 -x,-y,-z
4 x,-y,1/2+z
5 1/2+x,1/2+y,z
6 1/2-x,1/2+y,1/2-z
7 1/2-x,1/2-y,-z
8 1/2+x,1/2-y,1/2+z

loop_
_atom_site_label
_atom_site_type_symbol
_atom_site_thermal_displace_type
_atom_site_fract_x
_atom_site_fract_y
_atom_site_fract_z
_atom_site_occupancy
_atom_site_U_iso_or_equiv
_atom_site_calc_flag
_atom_site_refinement_flags
_atom_site_disorder_assembly
_atom_site_disorder_group
Mo1 Mo Uiso 0.18760(10) 0.4826(2) -0.13920(10) 1.000 0.0199(6) . . . .
Mo2 Mo Uiso 0.12680(10) 0.2501(2) -0.0577(2) 1.000 0.0247(6) . . . .
Mo3 Mo Uiso 0.18950(10) 0.0123(2) 0.07800(10) 1.000 0.0218(6) . . . .
Cr1 Cr Uiso 0.25000 0.25000 0.00000 1.000 0.0190(10) . . . .
O1 O Uiso 0.2486(6) 0.3487(12) 0.1410(11) 1.000 0.019(4) . . . .
O2 O Uiso 0.1955(5) 0.3564(13) 0.0207(13) 1.000 0.021(5) . . . .
O3 O Uiso 0.1941(6) 0.1395(14) -0.0714(14) 1.000 0.029(5) . . . .
O4 O Uiso 0.2490(6) 0.5507(13) -0.0526(13) 1.000 0.026(3) . . . .
O5 O Uiso 0.1440(6) 0.3412(15) -0.1829(13) 1.000 0.032(5) . . . .
O6 O Uiso 0.1464(5) 0.1534(16) 0.0863(13) 1.000 0.029(5) . . . .
O7 O Uiso 0.1891(5) 0.5353(17) -0.2768(13) 1.000 0.031(5) . . . .
O8 O Uiso 0.1486(6) 0.5750(18) -0.0849(14) 1.000 0.039(6) . . . .
O9 O Uiso 0.0917(6) 0.3486(16) -0.0029(19) 1.000 0.044(6) . . . .
O10 O Uiso 0.0899(6) 0.148(2) -0.1418(19) 1.000 0.052(7) . . . .
O11 O Uiso 0.1489(7) 0.0778(16) -0.0149(15) 1.000 0.039(6) . . . .
O12 O Uiso 0.1885(7) 0.0394(17) 0.2140(16) 1.000 0.040(6) . . . .
N11 N Uiso 0.6092(7) 0.204(2) 0.082(2) 1.000 0.043(7) . . . .
Ow13 O Uiso 0.7250(11) 0.213(5) 0.132(4) 1.000 0.133(14) . . . .
C12 C Uiso 0.5550(10) 0.203(3) 0.049(3) 1.000 0.047(7) . . . .
C13 C Uiso 0.5404(18) 0.176(6) -0.078(5) 1.000 0.097(16) . . . .
C14 C Uiso 0.5397(14) 0.104(6) 0.133(3) 1.000 0.11(2) . . . .
C15 C Uiso 0.5364(18) 0.349(4) 0.065(5) 1.000 0.11(2) . . . .

loop_
_atom_type_symbol
_atom_type_description
_atom_type_scat_dispersion_real
_atom_type_scat_dispersion_imag
_atom_type_scat_source
C C 0.0033 0.0016 ' International Tables Vol C Tables 4.2.6.8 and 6.1.1.4'
Cr Cr 0.3209 0.6236 ' International Tables Vol C Tables 4.2.6.8 and 6.1.1.4'
Mo Mo -1.6832 0.6857 ' International Tables Vol C Tables 4.2.6.8 and 6.1.1.4'
N N 0.0061 0.0033 ' International Tables Vol C Tables 4.2.6.8 and 6.1.1.4'
O O 0.0106 0.0060 ' International Tables Vol C Tables 4.2.6.8 and 6.1.1.4'

loop_
_geom_angle_atom_site_label_1
_geom_angle_atom_site_label_2
_geom_angle_atom_site_label_3
_geom_angle
_geom_angle_site_symmetry_1
_geom_angle_site_symmetry_2
_geom_angle_site_symmetry_3
_geom_angle_publ_flag
O2 Mo1 O4 83.7(6) . . . yes
O2 Mo1 O5 71.1(6) . . . yes
O2 Mo1 O7 161.2(7) . . . yes
O2 Mo1 O8 91.3(7) . . . yes
O4 Mo1 O5 149.7(6) . . . yes
O4 Mo1 O7 99.5(7) . . . yes
O4 Mo1 O8 97.2(7) . . . yes
O5 Mo1 O7 99.3(7) . . . yes
O5 Mo1 O8 100.0(8) . . . yes
O7 Mo1 O8 106.6(8) . . . yes
O2 Mo2 O3 71.2(5) . . . yes
O2 Mo2 O5 73.2(6) . . . yes
O2 Mo2 O6 83.2(6) . . . yes
O2 Mo2 O9 90.6(7) . . . yes
O2 Mo2 O10 159.5(7) . . . yes
O2 Mo2 O11 101.9(7) . . . yes
O3 Mo2 O5 83.8(7) . . . yes
O3 Mo2 O6 71.5(6) . . . yes
O3 Mo2 O9 158.7(8) . . . yes
O3 Mo2 O10 90.1(8) . . . yes
O3 Mo2 O11 45.6(7) . . . yes
O5 Mo2 O6 150.3(7) . . . yes
O5 Mo2 O9 101.8(8) . . . yes
O5 Mo2 O10 97.3(9) . . . yes
O5 Mo2 O11 124.9(7) . . . yes
O6 Mo2 O9 96.1(9) . . . yes
O6 Mo2 O10 98.9(9) . . . yes
O6 Mo2 O11 42.8(7) . . . yes
O9 Mo2 O10 109.3(9) . . . yes
O9 Mo2 O11 133.3(9) . . . yes
O10 Mo2 O11 68.2(9) . . . yes
O3 Mo3 O6 71.2(6) . . . yes
O3 Mo3 O11 47.7(8) . . . yes
O3 Mo3 O12 130.8(8) . . . yes
O3 Mo3 O4 85.0(6) . . 7_555 yes
O6 Mo3 O11 46.9(8) . . . yes
O6 Mo3 O12 70.8(8) . . . yes
O4 Mo3 O6 149.0(6) 7_555 . . yes
O11 Mo3 O12 115.8(10) . . . yes
O4 Mo3 O11 126.3(8) 7_555 . . yes
O4 Mo3 O12 114.7(8) 7_555 . . yes
O1 Cr1 O2 54.4(6) . . . yes
O1 Cr1 O3 122.2(7) . . . yes
O1 Cr1 O1 180.00 . . 7_555 yes
O1 Cr1 O2 125.6(6) . . 7_555 yes
O1 Cr1 O3 57.8(7) . . 7_555 yes
O2 Cr1 O3 82.8(6) . . . yes
O1 Cr1 O2 125.6(6) 7_555 . . yes
O2 Cr1 O2 180.00 . . 7_555 yes
O2 Cr1 O3 97.2(6) . . 7_555 yes
O1 Cr1 O3 57.8(7) 7_555 . . yes
O2 Cr1 O3 97.2(6) 7_555 . . yes
O3 Cr1 O3 180.00 . . 7_555 yes
O1 Cr1 O2 54.4(6) 7_555 . 7_555 yes
O1 Cr1 O3 122.2(7) 7_555 . 7_555 yes
O2 Cr1 O3 82.8(6) 7_555 . 7_555 yes
Mo1 O2 Mo2 93.5(5) . . . yes
Mo1 O2 Cr1 102.1(6) . . . yes
Mo2 O2 Cr1 103.8(6) . . . yes
Mo2 O3 Mo3 95.9(6) . . . yes
Mo2 O3 Cr1 102.3(7) . . . yes
Mo2 O3 O11 60.1(8) . . . yes
Mo3 O3 Cr1 102.9(7) . . . yes
Mo3 O3 O11 43.7(7) . . . yes
Cr1 O3 O11 131.1(11) . . . yes
Mo1 O4 Mo3 119.1(8) . . 7_555 yes
Mo1 O5 Mo2 117.2(8) . . . yes
Mo2 O6 Mo3 116.6(7) . . . yes
Mo2 O6 O11 71.0(9) . . . yes
Mo3 O6 O11 51.4(9) . . . yes
Mo2 O11 Mo3 137.7(11) . . . yes
Mo2 O11 O3 74.4(9) . . . yes
Mo2 O11 O6 66.3(9) . . . yes
Mo3 O11 O3 88.6(11) . . . yes
Mo3 O11 O6 81.7(11) . . . yes
O3 O11 O6 104.5(13) . . . yes
N11 C12 C13 108(3) . . . yes
N11 C12 C14 104(3) . . . yes
N11 C12 C15 106(3) . . . yes
C13 C12 C14 115(4) . . . no
C13 C12 C15 106(4) . . . no
C14 C12 C15 117(3) . . . no

loop_
_geom_bond_atom_site_label_1
_geom_bond_atom_site_label_2
_geom_bond_distance
_geom_bond_site_symmetry_1
_geom_bond_site_symmetry_2
_geom_bond_publ_flag
Mo1 O2 2.328(15) . . yes
Mo1 O4 1.956(16) . . yes
Mo1 O5 1.997(17) . . yes
Mo1 O7 1.734(16) . . yes
Mo1 O8 1.720(18) . . yes
Mo2 O2 2.281(15) . . yes
Mo2 O3 2.284(17) . . yes
Mo2 O5 1.935(16) . . yes
Mo2 O6 1.990(16) . . yes
Mo2 O9 1.691(19) . . yes
Mo2 O10 1.71(2) . . yes
Mo2 O11 2.055(18) . . yes
Mo3 O3 2.288(16) . . yes
Mo3 O6 2.000(17) . . yes
Mo3 O11 1.581(18) . . yes
Mo3 O12 1.637(19) . . yes
Mo3 O4 1.937(17) . 7_555 yes
Cr1 O1 2.002(13) . . yes
Cr1 O2 1.987(14) . . yes
Cr1 O3 2.030(16) . . yes
Cr1 O1 2.002(13) . 7_555 yes
Cr1 O2 1.987(14) . 7_555 yes
Cr1 O3 2.030(17) . 7_555 yes
O3 O11 1.69(3) . . yes
O6 O11 1.48(2) . . yes
N11 C12 1.48(4) . . yes
C12 C13 1.50(7) . . no
C12 C14 1.60(6) . . no
C12 C15 1.74(6) . . no

loop_
_geom_torsion_atom_site_label_1
_geom_torsion_atom_site_label_2
_geom_torsion_atom_site_label_3
_geom_torsion_atom_site_label_4
_geom_torsion
_geom_torsion_site_symmetry_1
_geom_torsion_site_symmetry_2
_geom_torsion_site_symmetry_3
_geom_torsion_site_symmetry_4
_geom_torsion_publ_flag
O4 Mo1 O2 Mo2 -177.6(6) . . . . no
O4 Mo1 O2 Cr1 -72.7(7) . . . . no
O5 Mo1 O2 Mo2 -14.8(6) . . . . no
O5 Mo1 O2 Cr1 90.1(7) . . . . no
O8 Mo1 O2 Mo2 85.3(7) . . . . no
O8 Mo1 O2 Cr1 -169.8(8) . . . . no
O2 Mo1 O4 Mo3 91.4(8) . . . 7_555 no
O5 Mo1 O4 Mo3 57.7(16) . . . 7_555 no
O7 Mo1 O4 Mo3 -69.8(10) . . . 7_555 no
O8 Mo1 O4 Mo3 -178.1(9) . . . 7_555 no
O2 Mo1 O5 Mo2 19.7(8) . . . . no
O4 Mo1 O5 Mo2 55.3(17) . . . . no
O7 Mo1 O5 Mo2 -177.1(9) . . . . no
O8 Mo1 O5 Mo2 -68.3(10) . . . . no
O3 Mo2 O2 Mo1 104.1(6) . . . . no
O3 Mo2 O2 Cr1 0.8(6) . . . . no
O5 Mo2 O2 Mo1 15.1(6) . . . . no
O5 Mo2 O2 Cr1 -88.2(8) . . . . no
O6 Mo2 O2 Mo1 176.9(6) . . . . no
O6 Mo2 O2 Cr1 73.5(7) . . . . no
O9 Mo2 O2 Mo1 -87.1(8) . . . . no
O9 Mo2 O2 Cr1 169.6(9) . . . . no
O10 Mo2 O2 Mo1 80(2) . . . . no
O10 Mo2 O2 Cr1 -24(3) . . . . no
O11 Mo2 O2 Mo1 138.2(6) . . . . no
O11 Mo2 O2 Cr1 34.9(8) . . . . no
O2 Mo2 O3 Mo3 103.8(6) . . . . no
O2 Mo2 O3 Cr1 -0.8(6) . . . . no
O2 Mo2 O3 O11 129.8(9) . . . . no
O5 Mo2 O3 Mo3 178.2(7) . . . . no
O5 Mo2 O3 Cr1 73.6(7) . . . . no
O5 Mo2 O3 O11 -155.8(9) . . . . no
O6 Mo2 O3 Mo3 14.8(6) . . . . no
O6 Mo2 O3 Cr1 -89.8(8) . . . . no
O6 Mo2 O3 O11 40.9(9) . . . . no
O9 Mo2 O3 Mo3 72(2) . . . . no
O9 Mo2 O3 Cr1 -33(2) . . . . no
O9 Mo2 O3 O11 98(2) . . . . no
O10 Mo2 O3 Mo3 -84.5(9) . . . . no
O10 Mo2 O3 Cr1 170.9(9) . . . . no
O10 Mo2 O3 O11 -58.5(11) . . . . no
O11 Mo2 O3 Mo3 -26.0(7) . . . . no
O11 Mo2 O3 Cr1 -130.6(11) . . . . no
O2 Mo2 O5 Mo1 -19.9(8) . . . . no
O3 Mo2 O5 Mo1 -92.0(9) . . . . no
O6 Mo2 O5 Mo1 -58.7(18) . . . . no
O9 Mo2 O5 Mo1 67.2(11) . . . . no
O10 Mo2 O5 Mo1 178.7(10) . . . . no
O11 Mo2 O5 Mo1 -112.9(10) . . . . no
O2 Mo2 O6 Mo3 -91.4(8) . . . . no
O2 Mo2 O6 O11 -115.8(10) . . . . no
O3 Mo2 O6 Mo3 -19.0(7) . . . . no
O3 Mo2 O6 O11 -43.5(10) . . . . no
O5 Mo2 O6 Mo3 -54.2(18) . . . . no
O5 Mo2 O6 O11 -78.6(17) . . . . no
O9 Mo2 O6 Mo3 178.7(9) . . . . no
O9 Mo2 O6 O11 154.3(11) . . . . no
O10 Mo2 O6 Mo3 68.1(10) . . . . no
O10 Mo2 O6 O11 43.6(11) . . . . no
O11 Mo2 O6 Mo3 24.4(9) . . . . no
O2 Mo2 O11 Mo3 21.9(18) . . . . no
O2 Mo2 O11 O3 -48.0(9) . . . . no
O2 Mo2 O11 O6 66.0(10) . . . . no
O3 Mo2 O11 Mo3 69.9(17) . . . . no
O3 Mo2 O11 O6 114.0(12) . . . . no
O5 Mo2 O11 Mo3 99.7(17) . . . . no
O5 Mo2 O11 O3 29.8(12) . . . . no
O5 Mo2 O11 O6 143.7(9) . . . . no
O6 Mo2 O11 Mo3 -44.1(14) . . . . no
O6 Mo2 O11 O3 -114.0(12) . . . . no
O9 Mo2 O11 Mo3 -81(2) . . . . no
O9 Mo2 O11 O3 -150.4(11) . . . . no
O9 Mo2 O11 O6 -36.4(15) . . . . no
O10 Mo2 O11 Mo3 -177(2) . . . . no
O10 Mo2 O11 O3 113.3(11) . . . . no
O10 Mo2 O11 O6 -132.8(12) . . . . no
O6 Mo3 O3 Mo2 -14.8(6) . . . . no
O6 Mo3 O3 Cr1 89.3(7) . . . . no
O6 Mo3 O3 O11 -48.2(10) . . . . no
O11 Mo3 O3 Mo2 33.4(9) . . . . no
O11 Mo3 O3 Cr1 137.5(12) . . . . no
O12 Mo3 O3 Mo2 -56.1(12) . . . . no
O12 Mo3 O3 Cr1 48.0(13) . . . . no
O12 Mo3 O3 O11 -89.5(14) . . . . no
O4 Mo3 O3 Mo2 -174.6(7) 7_555 . . . no
O4 Mo3 O3 Cr1 -70.5(7) 7_555 . . . no
O4 Mo3 O3 O11 152.0(11) 7_555 . . . no
O3 Mo3 O6 Mo2 19.0(7) . . . . no
O3 Mo3 O6 O11 49.0(11) . . . . no
O11 Mo3 O6 Mo2 -30.0(10) . . . . no
O12 Mo3 O6 Mo2 167.1(11) . . . . no
O12 Mo3 O6 O11 -162.9(13) . . . . no
O4 Mo3 O6 Mo2 60.9(15) 7_555 . . . no
O4 Mo3 O6 O11 90.9(15) 7_555 . . . no
O3 Mo3 O11 Mo2 -64.8(15) . . . . no
O3 Mo3 O11 O6 -104.8(13) . . . . no
O6 Mo3 O11 Mo2 40.1(13) . . . . no
O6 Mo3 O11 O3 104.8(13) . . . . no
O12 Mo3 O11 Mo2 58.0(19) . . . . no
O12 Mo3 O11 O3 122.8(11) . . . . no
O12 Mo3 O11 O6 17.9(14) . . . . no
O4 Mo3 O11 Mo2 -100.2(16) 7_555 . . . no
O4 Mo3 O11 O3 -35.4(13) 7_555 . . . no
O4 Mo3 O11 O6 -140.3(9) 7_555 . . . no
O3 Mo3 O4 Mo1 91.1(9) . . 7_555 7_555 no
O6 Mo3 O4 Mo1 51.7(16) . . 7_555 7_555 no
O11 Mo3 O4 Mo1 116.6(11) . . 7_555 7_555 no
O12 Mo3 O4 Mo1 -41.8(12) . . 7_555 7_555 no
O1 Cr1 O2 Mo1 123.9(8) . . . . no
O1 Cr1 O2 Mo2 -139.5(9) . . . . no
O3 Cr1 O2 Mo1 -97.5(7) . . . . no
O3 Cr1 O2 Mo2 -0.9(6) . . . . no
O1 Cr1 O2 Mo1 -56.1(8) 7_555 . . . no
O1 Cr1 O2 Mo2 40.5(9) 7_555 . . . no
O3 Cr1 O2 Mo1 82.5(7) 7_555 . . . no
O3 Cr1 O2 Mo2 179.1(6) 7_555 . . . no
O1 Cr1 O3 Mo2 40.3(9) . . . . no
O1 Cr1 O3 Mo3 -58.8(9) . . . . no
O1 Cr1 O3 O11 -20.5(17) . . . . no
O2 Cr1 O3 Mo2 0.9(6) . . . . no
O2 Cr1 O3 Mo3 -98.2(7) . . . . no
O2 Cr1 O3 O11 -59.9(14) . . . . no
O1 Cr1 O3 Mo2 -139.7(9) 7_555 . . . no
O1 Cr1 O3 Mo3 121.2(9) 7_555 . . . no
O1 Cr1 O3 O11 159.5(17) 7_555 . . . no
O2 Cr1 O3 Mo2 -179.1(6) 7_555 . . . no
O2 Cr1 O3 Mo3 81.8(7) 7_555 . . . no
O2 Cr1 O3 O11 120.1(14) 7_555 . . . no
Mo2 O3 O11 Mo3 -140.8(9) . . . . no
Mo2 O3 O11 O6 -59.8(11) . . . . no
Mo3 O3 O11 Mo2 140.8(9) . . . . no
Mo3 O3 O11 O6 81.0(12) . . . . no
Cr1 O3 O11 Mo2 79.8(13) . . . . no
Cr1 O3 O11 Mo3 -61.0(15) . . . . no
Cr1 O3 O11 O6 20(2) . . . . no
Mo2 O6 O11 Mo3 151.8(9) . . . . no
Mo2 O6 O11 O3 65.4(10) . . . . no
Mo3 O6 O11 Mo2 -151.8(9) . . . . no
Mo3 O6 O11 O3 -86.4(12) . . . . no
